data_4038574
loop_
_publ_author_name
'Faltracco, Matteo'
'Sukowski, Verena'
'van Druenen, Max'
'Hamlin, Trevor A.'
'Bickelhaupt, F. Matthias'
'Ruijter, Eelco'

_publ_section_title
;
 Diastereoselective Synthesis of \b-Lactams by Ligand-Controlled
 Stereodivergent Intramolecular Tsuji-Trost Allylation.
;
_journal_name_full 'The Journal of organic chemistry'
_journal_paper_doi 10.1021/acs.joc.0c00575
_journal_year 2020
_chemical_formula_moiety 'C32 H30 N4 O2'
_chemical_formula_sum 'C32 H30 N4 O2'
_chemical_formula_weight 502.60
_space_group_crystal_system monoclinic
_space_group_IT_number 14
_space_group_name_Hall '-P 2ybc'
_space_group_name_H-M_alt 'P 1 21/c 1'
_atom_sites_solution_hydrogens mixed
_atom_sites_solution_primary direct
_atom_sites_solution_secondary difmap
_audit_creation_method SHELXL-2016/4
_cell_angle_alpha 90
_cell_angle_beta 114.645(2)
_cell_angle_gamma 90
_cell_formula_units_Z 4
_cell_length_a 9.21210(10)
_cell_length_b 38.9320(5)
_cell_length_c 8.12810(10)
_cell_measurement_reflns_used 9625
_cell_measurement_temperature 99.99(10)
_cell_measurement_theta_max 75.0230
_cell_measurement_theta_min 4.5330
_cell_volume 2649.57(7)
_computing_cell_refinement 'CrysAlisPro 1.171.39.46 (Rigaku OD, 2018)'
_computing_data_collection 'CrysAlisPro 1.171.39.46 (Rigaku OD, 2018)'
_computing_data_reduction 'CrysAlisPro 1.171.39.46 (Rigaku OD, 2018)'
_computing_structure_refinement 'SHELXL-2016/4 (Sheldrick, 2016)'
_computing_structure_solution 'SHELXT 2014/5 (Sheldrick, 2014)'
_diffrn_ambient_temperature 99.99(10)
_diffrn_detector 'CCD plate'
_diffrn_detector_area_resol_mean 10.4839
_diffrn_detector_type Atlas
_diffrn_measured_fraction_theta_full 0.999
_diffrn_measured_fraction_theta_max 0.981
_diffrn_measurement_device 'four-circle diffractometer'
_diffrn_measurement_device_type 'SuperNova, Dual, Cu at home/near, Atlas'
_diffrn_radiation_monochromator mirror
_diffrn_radiation_probe x-ray
_diffrn_radiation_type 'Cu K\a'
_diffrn_radiation_wavelength 1.54184
_diffrn_reflns_av_R_equivalents 0.0411
_diffrn_reflns_av_unetI/netI 0.0322
_diffrn_reflns_Laue_measured_fraction_full 0.999
_diffrn_reflns_Laue_measured_fraction_max 0.981
_diffrn_reflns_limit_h_max 10
_diffrn_reflns_limit_h_min -11
_diffrn_reflns_limit_k_max 45
_diffrn_reflns_limit_k_min -48
_diffrn_reflns_limit_l_max 10
_diffrn_reflns_limit_l_min -10
_diffrn_reflns_number 19985
_diffrn_reflns_point_group_measured_fraction_full 0.999
_diffrn_reflns_point_group_measured_fraction_max 0.981
_diffrn_reflns_theta_full 67.684
_diffrn_reflns_theta_max 75.341
_diffrn_reflns_theta_min 4.543
_diffrn_source 'micro-focus sealed X-ray tube'
_diffrn_source_type 'SuperNova (Cu) X-ray Source'
_exptl_absorpt_coefficient_mu 0.634
_exptl_absorpt_correction_T_max 1.00000
_exptl_absorpt_correction_T_min 0.12789
_exptl_absorpt_correction_type multi-scan
_exptl_absorpt_process_details
;
CrysAlisPro 1.171.39.46 (Rigaku Oxford Diffraction, 2018)
Empirical absorption correction using spherical harmonics,
 implemented in SCALE3 ABSPACK scaling algorithm.
;
_exptl_crystal_colour colourless
_exptl_crystal_density_diffrn 1.260
_exptl_crystal_density_method 'not measured'
_exptl_crystal_description block
_exptl_crystal_F_000 1064
_exptl_crystal_size_max 0.4
_exptl_crystal_size_mid 0.3
_exptl_crystal_size_min 0.3
_refine_diff_density_max 0.340
_refine_diff_density_min -0.403
_refine_diff_density_rms 0.045
_refine_ls_extinction_coef 0.00134(17)
_refine_ls_extinction_expression Fc^*^=kFc[1+0.001xFc^2^\l^3^/sin(2\q)]^-1/4^
_refine_ls_extinction_method 'SHELXL-2016/4 (Sheldrick 2016)'
_refine_ls_goodness_of_fit_ref 1.011
_refine_ls_hydrogen_treatment mixed
_refine_ls_matrix_type full
_refine_ls_number_parameters 372
_refine_ls_number_reflns 5384
_refine_ls_number_restraints 0
_refine_ls_restrained_S_all 1.011
_refine_ls_R_factor_all 0.0517
_refine_ls_R_factor_gt 0.0446
_refine_ls_shift/su_max 0.000
_refine_ls_shift/su_mean 0.000
_refine_ls_structure_factor_coef Fsqd
_refine_ls_weighting_details 'w=1/[\s^2^(Fo^2^)+(0.0487P)^2^+1.2904P] where P=(Fo^2^+2Fc^2^)/3'
_refine_ls_weighting_scheme calc
_refine_ls_wR_factor_gt 0.1073
_refine_ls_wR_factor_ref 0.1137
_reflns_Friedel_coverage 0.000
_reflns_number_gt 4679
_reflns_number_total 5384
_reflns_threshold_expression 'I > 2\s(I)'
_cod_data_source_file jo0c00575_si_001.cif
_cod_data_source_block vsi198a
_cod_original_sg_symbol_H-M 'P 21/c'
_cod_database_code 4038574
_shelx_shelxl_version_number 2016/4
_shelx_space_group_comment
;
The symmetry employed for this shelxl refinement is uniquely defined
by the following loop, which should always be used as a source of
symmetry information in preference to the above space-group names.
They are only intended as comments.
;
_oxdiff_exptl_absorpt_empirical_full_min 0.569
_oxdiff_exptl_absorpt_empirical_full_max 4.830
_oxdiff_exptl_absorpt_empirical_details
;
Empirical correction (ABSPACK) includes:
- Absorption correction using spherical harmonics
- Frame scaling
;

loop_
_space_group_symop_operation_xyz
'x, y, z'
'-x, y+1/2, -z+1/2'
'-x, -y, -z'
'x, -y-1/2, z-1/2'

loop_
_atom_site_label
_atom_site_type_symbol
_atom_site_fract_x
_atom_site_fract_y
_atom_site_fract_z
_atom_site_U_iso_or_equiv
_atom_site_adp_type
_atom_site_occupancy
_atom_site_site_symmetry_order
_atom_site_calc_flag
_atom_site_refinement_flags_posn
_atom_site_refinement_flags_adp
_atom_site_refinement_flags_occupancy
_atom_site_disorder_assembly
_atom_site_disorder_group
N1 N 0.45699(15) 0.30495(3) 0.3286(2) 0.0314(3) Uani 1 1 d . . . . .
N14 N 0.69424(13) 0.38154(3) 0.34267(15) 0.0187(2) Uani 1 1 d . . . . .
H14 H 0.783(2) 0.3684(5) 0.358(3) 0.031(5) Uiso 1 1 d . . . . .
O2 O 0.36343(17) 0.28822(4) 0.5438(3) 0.0636(5) Uani 1 1 d . . . . .
C2 C 0.4601(2) 0.30031(4) 0.4950(3) 0.0369(4) Uani 1 1 d . . . . .
C3 C 0.62768(19) 0.31558(4) 0.5914(2) 0.0283(3) Uani 1 1 d . . . . .
H3 H 0.706158 0.297134 0.642609 0.034 Uiso 1 1 calc R U . . .
C4 C 0.60723(16) 0.32429(4) 0.3909(2) 0.0218(3) Uani 1 1 d . . . . .
C16 C 0.71099(15) 0.44325(3) 0.43459(17) 0.0179(3) Uani 1 1 d . . . . .
C6 C 0.7766(3) 0.34196(6) 0.8897(3) 0.0553(6) Uani 1 1 d . . . . .
H6A H 0.844419 0.323045 0.923455 0.066 Uiso 1 1 calc R U . . .
H6B H 0.792144 0.359904 0.970892 0.066 Uiso 1 1 calc R U . . .
C5 C 0.6584(2) 0.34336(5) 0.7266(2) 0.0380(4) Uani 1 1 d . . . . .
H5 H 0.591870 0.362483 0.695364 0.046 Uiso 1 1 calc R U . . .
C27 C 0.46775(16) 0.45697(4) 0.08122(18) 0.0199(3) Uani 1 1 d . . . . .
H27 H 0.508812 0.474076 0.168362 0.024 Uiso 1 1 calc R U . . .
C7 C 0.73500(16) 0.30667(4) 0.34931(19) 0.0222(3) Uani 1 1 d . . . . .
C22 C 0.54092(15) 0.42493(3) 0.11198(18) 0.0182(3) Uani 1 1 d . . . . .
N8 N 0.86906(14) 0.32409(3) 0.38126(17) 0.0240(3) Uani 1 1 d . . . . .
C13 C 0.57322(15) 0.36316(4) 0.34809(18) 0.0195(3) Uani 1 1 d . . . . .
O13 O 0.44208(11) 0.37418(3) 0.32683(14) 0.0247(2) Uani 1 1 d . . . . .
C9 C 0.98631(18) 0.30775(4) 0.3573(2) 0.0287(3) Uani 1 1 d . . . . .
H9 H 1.080087 0.319504 0.377376 0.034 Uiso 1 1 calc R U . . .
C15 C 0.69442(15) 0.41773(3) 0.28295(18) 0.0180(3) Uani 1 1 d . . . . .
C28 C 0.84122(15) 0.41921(3) 0.23710(18) 0.0185(3) Uani 1 1 d . . . . .
C26 C 0.33379(16) 0.46382(4) -0.07828(19) 0.0229(3) Uani 1 1 d . . . . .
H26 H 0.286482 0.485415 -0.096954 0.028 Uiso 1 1 calc R U . . .
C29 C 0.98720(16) 0.40548(4) 0.35840(18) 0.0201(3) Uani 1 1 d . . . . .
H29 H 0.996606 0.396919 0.469223 0.024 Uiso 1 1 calc R U . . .
C19 C 0.72271(17) 0.49236(4) 0.69211(19) 0.0239(3) Uani 1 1 d . . . . .
H19 H 0.726968 0.508589 0.777961 0.029 Uiso 1 1 calc R U . . .
C20 C 0.61072(16) 0.46619(4) 0.64402(19) 0.0230(3) Uani 1 1 d . . . . .
H20 H 0.538861 0.464982 0.697109 0.028 Uiso 1 1 calc R U . . .
N11 N 0.83846(19) 0.25615(4) 0.2699(3) 0.0479(4) Uani 1 1 d . . . . .
C30 C 1.11793(16) 0.40446(4) 0.31559(19) 0.0224(3) Uani 1 1 d . . . . .
H30 H 1.213068 0.394689 0.396533 0.027 Uiso 1 1 calc R U . . .
C21 C 0.60510(16) 0.44180(4) 0.51721(18) 0.0213(3) Uani 1 1 d . . . . .
H21 H 0.529897 0.424248 0.486779 0.026 Uiso 1 1 calc R U . . .
C31 C 1.10820(17) 0.41790(4) 0.1530(2) 0.0242(3) Uani 1 1 d . . . . .
H31 H 1.195467 0.416885 0.123637 0.029 Uiso 1 1 calc R U . . .
C17 C 0.82190(17) 0.46985(4) 0.4830(2) 0.0239(3) Uani 1 1 d . . . . .
H17 H 0.892901 0.471443 0.428936 0.029 Uiso 1 1 calc R U . . .
C23 C 0.47841(17) 0.39995(4) -0.02218(19) 0.0235(3) Uani 1 1 d . . . . .
H23 H 0.527218 0.378529 -0.005209 0.028 Uiso 1 1 calc R U . . .
C33 C 0.83438(17) 0.43337(4) 0.0770(2) 0.0237(3) Uani 1 1 d . . . . .
H33 H 0.739837 0.443382 -0.003839 0.028 Uiso 1 1 calc R U . . .
C18 C 0.82786(18) 0.49411(4) 0.6114(2) 0.0276(3) Uani 1 1 d . . . . .
H18 H 0.903274 0.511627 0.643094 0.033 Uiso 1 1 calc R U . . .
C25 C 0.27069(17) 0.43857(4) -0.20932(19) 0.0255(3) Uani 1 1 d . . . . .
H25 H 0.180224 0.442949 -0.315046 0.031 Uiso 1 1 calc R U . . .
C32 C 0.96649(18) 0.43284(4) 0.0355(2) 0.0265(3) Uani 1 1 d . . . . .
H32 H 0.959459 0.442590 -0.072013 0.032 Uiso 1 1 calc R U . . .
C24 C 0.34456(18) 0.40659(4) -0.1805(2) 0.0273(3) Uani 1 1 d . . . . .
H24 H 0.303820 0.389552 -0.268058 0.033 Uiso 1 1 calc R U . . .
C12 C 0.7212(2) 0.27264(4) 0.2932(3) 0.0375(4) Uani 1 1 d . . . . .
H12 H 0.626934 0.260905 0.271205 0.045 Uiso 1 1 calc R U . . .
C10 C 0.9715(2) 0.27402(4) 0.3039(3) 0.0400(4) Uani 1 1 d . . . . .
H10 H 1.056498 0.263333 0.291037 0.048 Uiso 1 1 calc R U . . .
C34 C 0.3144(3) 0.30453(8) 0.1674(4) 0.0335(6) Uani 0.669(4) 1 d . . P A 1
H341 H 0.250832 0.324591 0.164248 0.040 Uiso 0.669(4) 1 calc R U P A 1
H342 H 0.252651 0.284282 0.166273 0.040 Uiso 0.669(4) 1 calc R U P A 1
C35 C 0.3495(3) 0.30438(8) 0.0020(4) 0.0386(7) Uani 0.669(4) 1 d . . P A 1
H351 H 0.389286 0.281932 -0.010996 0.046 Uiso 0.669(4) 1 calc R U P A 1
H352 H 0.432087 0.321143 0.017236 0.046 Uiso 0.669(4) 1 calc R U P A 1
C36 C 0.2018(5) 0.31272(11) -0.1674(5) 0.0515(9) Uani 0.669(4) 1 d . . P A 1
H361 H 0.225352 0.310453 -0.271321 0.077 Uiso 0.669(4) 1 calc R U P A 1
H362 H 0.168846 0.335854 -0.160155 0.077 Uiso 0.669(4) 1 calc R U P A 1
H363 H 0.117540 0.297151 -0.178033 0.077 Uiso 0.669(4) 1 calc R U P A 1
C95 C 0.2240(6) 0.32645(14) 0.0307(7) 0.0357(13) Uani 0.331(4) 1 d . . P A 2
H951 H 0.276106 0.348572 0.043819 0.043 Uiso 0.331(4) 1 calc R U P A 2
H952 H 0.154864 0.327551 0.093660 0.043 Uiso 0.331(4) 1 calc R U P A 2
C94 C 0.3468(8) 0.29965(18) 0.1155(9) 0.0335(6) Uani 0.331(4) 1 d . . P A 2
H941 H 0.415510 0.298833 0.052032 0.040 Uiso 0.331(4) 1 calc R U P A 2
H942 H 0.293685 0.277575 0.099004 0.040 Uiso 0.331(4) 1 calc R U P A 2
C96 C 0.1240(9) 0.3196(2) -0.1674(9) 0.0447(16) Uani 0.331(4) 1 d . . P A 2
H961 H 0.045972 0.337540 -0.216297 0.067 Uiso 0.331(4) 1 calc R U P A 2
H962 H 0.070732 0.297932 -0.180982 0.067 Uiso 0.331(4) 1 calc R U P A 2
H963 H 0.191468 0.319113 -0.230872 0.067 Uiso 0.331(4) 1 calc R U P A 2

loop_
_atom_site_aniso_label
_atom_site_aniso_U_11
_atom_site_aniso_U_22
_atom_site_aniso_U_33
_atom_site_aniso_U_23
_atom_site_aniso_U_13
_atom_site_aniso_U_12
N1 0.0209(6) 0.0232(7) 0.0488(8) -0.0028(6) 0.0135(6) -0.0034(5)
N14 0.0175(5) 0.0166(6) 0.0240(6) 0.0028(4) 0.0105(5) 0.0021(4)
O2 0.0442(8) 0.0559(9) 0.1103(14) 0.0377(9) 0.0518(9) 0.0087(7)
C2 0.0331(8) 0.0243(8) 0.0645(12) 0.0152(8) 0.0313(8) 0.0067(6)
C3 0.0331(8) 0.0229(8) 0.0362(8) 0.0095(6) 0.0219(7) 0.0066(6)
C4 0.0189(6) 0.0191(7) 0.0286(7) 0.0002(5) 0.0111(6) -0.0012(5)
C16 0.0172(6) 0.0173(7) 0.0184(6) 0.0027(5) 0.0067(5) 0.0035(5)
C6 0.0805(15) 0.0473(12) 0.0379(10) -0.0026(9) 0.0245(10) 0.0210(11)
C5 0.0568(11) 0.0305(9) 0.0363(9) 0.0090(7) 0.0291(8) 0.0159(8)
C27 0.0192(6) 0.0207(7) 0.0216(6) 0.0001(5) 0.0102(5) 0.0002(5)
C7 0.0211(7) 0.0198(7) 0.0264(7) 0.0003(5) 0.0107(6) 0.0006(5)
C22 0.0169(6) 0.0194(7) 0.0207(6) 0.0014(5) 0.0101(5) -0.0003(5)
N8 0.0198(6) 0.0211(6) 0.0313(6) -0.0002(5) 0.0106(5) 0.0014(4)
C13 0.0192(6) 0.0195(7) 0.0212(6) 0.0005(5) 0.0100(5) 0.0014(5)
O13 0.0195(5) 0.0243(5) 0.0335(5) 0.0024(4) 0.0141(4) 0.0027(4)
C9 0.0232(7) 0.0251(8) 0.0409(9) -0.0013(6) 0.0166(7) 0.0017(6)
C15 0.0184(6) 0.0162(7) 0.0211(6) 0.0022(5) 0.0101(5) 0.0014(5)
C28 0.0186(6) 0.0162(6) 0.0224(6) -0.0019(5) 0.0103(5) -0.0003(5)
C26 0.0219(7) 0.0225(7) 0.0259(7) 0.0047(6) 0.0115(6) 0.0039(5)
C29 0.0199(6) 0.0209(7) 0.0198(6) 0.0001(5) 0.0085(5) -0.0006(5)
C19 0.0256(7) 0.0248(8) 0.0220(7) -0.0029(5) 0.0107(6) 0.0032(5)
C20 0.0218(7) 0.0275(8) 0.0233(7) 0.0028(6) 0.0131(6) 0.0038(5)
N11 0.0429(8) 0.0259(8) 0.0889(13) -0.0177(8) 0.0412(9) -0.0052(6)
C30 0.0173(6) 0.0237(7) 0.0261(7) 0.0006(6) 0.0090(5) 0.0020(5)
C21 0.0195(6) 0.0230(7) 0.0225(6) 0.0017(5) 0.0098(5) 0.0001(5)
C31 0.0223(7) 0.0252(8) 0.0309(7) -0.0011(6) 0.0168(6) 0.0002(5)
C17 0.0240(7) 0.0247(8) 0.0285(7) -0.0024(6) 0.0163(6) -0.0019(5)
C23 0.0272(7) 0.0195(7) 0.0239(7) -0.0002(5) 0.0106(6) 0.0009(5)
C33 0.0212(7) 0.0257(8) 0.0258(7) 0.0057(6) 0.0114(6) 0.0042(5)
C18 0.0267(7) 0.0258(8) 0.0335(8) -0.0064(6) 0.0159(6) -0.0057(6)
C25 0.0208(7) 0.0310(8) 0.0209(7) 0.0050(6) 0.0051(5) -0.0010(6)
C32 0.0276(7) 0.0304(8) 0.0266(7) 0.0060(6) 0.0163(6) 0.0027(6)
C24 0.0304(8) 0.0252(8) 0.0231(7) -0.0032(6) 0.0081(6) -0.0056(6)
C12 0.0327(8) 0.0244(8) 0.0637(11) -0.0104(8) 0.0282(8) -0.0050(6)
C10 0.0346(9) 0.0276(9) 0.0688(12) -0.0088(8) 0.0325(9) 0.0003(7)
C34 0.0241(13) 0.0408(14) 0.0345(17) -0.0013(12) 0.0111(9) -0.0106(10)
C35 0.0379(14) 0.0420(16) 0.0360(14) -0.0014(11) 0.0154(11) -0.0092(11)
C36 0.048(2) 0.057(2) 0.0399(17) 0.0032(15) 0.0096(18) -0.0157(18)
C95 0.036(3) 0.032(3) 0.036(3) -0.001(2) 0.012(2) -0.002(2)
C94 0.0241(13) 0.0408(14) 0.0345(17) -0.0013(12) 0.0111(9) -0.0106(10)
C96 0.039(4) 0.052(4) 0.034(3) -0.004(3) 0.005(3) -0.006(3)

loop_
_atom_type_symbol
_atom_type_description
_atom_type_scat_dispersion_real
_atom_type_scat_dispersion_imag
_atom_type_scat_source
C C 0.0181 0.0091 'International Tables Vol C Tables 4.2.6.8 and 6.1.1.4'
H H 0.0000 0.0000 'International Tables Vol C Tables 4.2.6.8 and 6.1.1.4'
N N 0.0311 0.0180 'International Tables Vol C Tables 4.2.6.8 and 6.1.1.4'
O O 0.0492 0.0322 'International Tables Vol C Tables 4.2.6.8 and 6.1.1.4'

loop_
_geom_angle_atom_site_label_1
_geom_angle_atom_site_label_2
_geom_angle_atom_site_label_3
_geom_angle
_geom_angle_site_symmetry_1
_geom_angle_site_symmetry_3
_geom_angle_publ_flag
C2 N1 C34 123.25(18) . . ?
C2 N1 C4 95.73(13) . . ?
C34 N1 C4 134.58(17) . . ?
C2 N1 C94 142.9(3) . . ?
C4 N1 C94 121.1(3) . . ?
C13 N14 C15 128.97(11) . . ?
C13 N14 H14 113.4(12) . . ?
C15 N14 H14 116.5(12) . . ?
O2 C2 N1 131.8(2) . . ?
O2 C2 C3 134.9(2) . . ?
N1 C2 C3 93.25(12) . . ?
C5 C3 C2 120.20(14) . . ?
C5 C3 C4 120.42(13) . . ?
C2 C3 C4 83.99(12) . . ?
C5 C3 H3 109.9 . . ?
C2 C3 H3 109.9 . . ?
C4 C3 H3 109.9 . . ?
N1 C4 C7 113.51(12) . . ?
N1 C4 C13 110.43(11) . . ?
C7 C4 C13 119.52(11) . . ?
N1 C4 C3 86.33(11) . . ?
C7 C4 C3 111.04(11) . . ?
C13 C4 C3 111.22(11) . . ?
C17 C16 C21 118.13(13) . . ?
C17 C16 C15 121.51(12) . . ?
C21 C16 C15 120.17(12) . . ?
C5 C6 H6A 120.0 . . ?
C5 C6 H6B 120.0 . . ?
H6A C6 H6B 120.0 . . ?
C6 C5 C3 122.48(16) . . ?
C6 C5 H5 118.8 . . ?
C3 C5 H5 118.8 . . ?
C22 C27 C26 120.93(13) . . ?
C22 C27 H27 119.5 . . ?
C26 C27 H27 119.5 . . ?
N8 C7 C12 119.90(13) . . ?
N8 C7 C4 117.87(12) . . ?
C12 C7 C4 122.05(13) . . ?
C27 C22 C23 118.31(12) . . ?
C27 C22 C15 121.31(12) . . ?
C23 C22 C15 120.23(12) . . ?
C9 N8 C7 117.90(13) . . ?
O13 C13 N14 126.40(13) . . ?
O13 C13 C4 117.86(12) . . ?
N14 C13 C4 115.71(11) . . ?
N8 C9 C10 121.50(14) . . ?
N8 C9 H9 119.3 . . ?
C10 C9 H9 119.3 . . ?
N14 C15 C22 109.92(11) . . ?
N14 C15 C16 111.24(10) . . ?
C22 C15 C16 110.62(11) . . ?
N14 C15 C28 103.50(10) . . ?
C22 C15 C28 110.00(10) . . ?
C16 C15 C28 111.35(11) . . ?
C33 C28 C29 117.76(12) . . ?
C33 C28 C15 122.51(12) . . ?
C29 C28 C15 119.72(12) . . ?
C25 C26 C27 120.28(13) . . ?
C25 C26 H26 119.9 . . ?
C27 C26 H26 119.9 . . ?
C30 C29 C28 120.92(13) . . ?
C30 C29 H29 119.5 . . ?
C28 C29 H29 119.5 . . ?
C18 C19 C20 119.36(13) . . ?
C18 C19 H19 120.3 . . ?
C20 C19 H19 120.3 . . ?
C19 C20 C21 120.41(13) . . ?
C19 C20 H20 119.8 . . ?
C21 C20 H20 119.8 . . ?
C10 N11 C12 116.56(15) . . ?
C29 C30 C31 120.65(13) . . ?
C29 C30 H30 119.7 . . ?
C31 C30 H30 119.7 . . ?
C20 C21 C16 120.83(13) . . ?
C20 C21 H21 119.6 . . ?
C16 C21 H21 119.6 . . ?
C32 C31 C30 118.88(13) . . ?
C32 C31 H31 120.6 . . ?
C30 C31 H31 120.6 . . ?
C18 C17 C16 120.80(13) . . ?
C18 C17 H17 119.6 . . ?
C16 C17 H17 119.6 . . ?
C24 C23 C22 120.91(13) . . ?
C24 C23 H23 119.5 . . ?
C22 C23 H23 119.5 . . ?
C28 C33 C32 121.19(13) . . ?
C28 C33 H33 119.4 . . ?
C32 C33 H33 119.4 . . ?
C19 C18 C17 120.47(14) . . ?
C19 C18 H18 119.8 . . ?
C17 C18 H18 119.8 . . ?
C26 C25 C24 119.09(13) . . ?
C26 C25 H25 120.5 . . ?
C24 C25 H25 120.5 . . ?
C31 C32 C33 120.50(13) . . ?
C31 C32 H32 119.7 . . ?
C33 C32 H32 119.7 . . ?
C23 C24 C25 120.46(14) . . ?
C23 C24 H24 119.8 . . ?
C25 C24 H24 119.8 . . ?
N11 C12 C7 122.39(15) . . ?
N11 C12 H12 118.8 . . ?
C7 C12 H12 118.8 . . ?
N11 C10 C9 121.74(15) . . ?
N11 C10 H10 119.1 . . ?
C9 C10 H10 119.1 . . ?
N1 C34 C35 111.3(2) . . ?
N1 C34 H341 109.4 . . ?
C35 C34 H341 109.4 . . ?
N1 C34 H342 109.4 . . ?
C35 C34 H342 109.4 . . ?
H341 C34 H342 108.0 . . ?
C34 C35 C36 111.3(3) . . ?
C34 C35 H351 109.4 . . ?
C36 C35 H351 109.4 . . ?
C34 C35 H352 109.4 . . ?
C36 C35 H352 109.4 . . ?
H351 C35 H352 108.0 . . ?
C35 C36 H361 109.5 . . ?
C35 C36 H362 109.5 . . ?
H361 C36 H362 109.5 . . ?
C35 C36 H363 109.5 . . ?
H361 C36 H363 109.5 . . ?
H362 C36 H363 109.5 . . ?
C94 C95 C96 112.4(5) . . ?
C94 C95 H951 109.1 . . ?
C96 C95 H951 109.1 . . ?
C94 C95 H952 109.1 . . ?
C96 C95 H952 109.1 . . ?
H951 C95 H952 107.9 . . ?
C95 C94 N1 115.2(5) . . ?
C95 C94 H941 108.5 . . ?
N1 C94 H941 108.5 . . ?
C95 C94 H942 108.5 . . ?
N1 C94 H942 108.5 . . ?
H941 C94 H942 107.5 . . ?
C95 C96 H961 109.5 . . ?
C95 C96 H962 109.5 . . ?
H961 C96 H962 109.5 . . ?
C95 C96 H963 109.5 . . ?
H961 C96 H963 109.5 . . ?
H962 C96 H963 109.5 . . ?

loop_
_geom_bond_atom_site_label_1
_geom_bond_atom_site_label_2
_geom_bond_distance
_geom_bond_site_symmetry_2
_geom_bond_publ_flag
N1 C2 1.353(2) . ?
N1 C34 1.417(3) . ?
N1 C4 1.4678(17) . ?
N1 C94 1.615(7) . ?
N14 C13 1.3408(17) . ?
N14 C15 1.4906(17) . ?
N14 H14 0.925(19) . ?
O2 C2 1.211(2) . ?
C2 C3 1.530(2) . ?
C3 C5 1.483(2) . ?
C3 C4 1.597(2) . ?
C3 H3 0.9800 . ?
C4 C7 1.5171(19) . ?
C4 C13 1.5552(19) . ?
C16 C17 1.3915(19) . ?
C16 C21 1.3972(18) . ?
C16 C15 1.5402(18) . ?
C6 C5 1.320(3) . ?
C6 H6A 0.9300 . ?
C6 H6B 0.9300 . ?
C5 H5 0.9300 . ?
C27 C22 1.3901(19) . ?
C27 C26 1.3930(19) . ?
C27 H27 0.9300 . ?
C7 N8 1.3361(18) . ?
C7 C12 1.390(2) . ?
C22 C23 1.3938(19) . ?
C22 C15 1.5396(18) . ?
N8 C9 1.3358(19) . ?
C13 O13 1.2243(16) . ?
C9 C10 1.372(2) . ?
C9 H9 0.9300 . ?
C15 C28 1.5464(17) . ?
C28 C33 1.3904(19) . ?
C28 C29 1.4002(19) . ?
C26 C25 1.386(2) . ?
C26 H26 0.9300 . ?
C29 C30 1.3865(19) . ?
C29 H29 0.9300 . ?
C19 C18 1.379(2) . ?
C19 C20 1.385(2) . ?
C19 H19 0.9300 . ?
C20 C21 1.387(2) . ?
C20 H20 0.9300 . ?
N11 C10 1.334(2) . ?
N11 C12 1.337(2) . ?
C30 C31 1.389(2) . ?
C30 H30 0.9300 . ?
C21 H21 0.9300 . ?
C31 C32 1.384(2) . ?
C31 H31 0.9300 . ?
C17 C18 1.392(2) . ?
C17 H17 0.9300 . ?
C23 C24 1.385(2) . ?
C23 H23 0.9300 . ?
C33 C32 1.392(2) . ?
C33 H33 0.9300 . ?
C18 H18 0.9300 . ?
C25 C24 1.391(2) . ?
C25 H25 0.9300 . ?
C32 H32 0.9300 . ?
C24 H24 0.9300 . ?
C12 H12 0.9300 . ?
C10 H10 0.9300 . ?
C34 C35 1.508(4) . ?
C34 H341 0.9700 . ?
C34 H342 0.9700 . ?
C35 C36 1.513(4) . ?
C35 H351 0.9700 . ?
C35 H352 0.9700 . ?
C36 H361 0.9600 . ?
C36 H362 0.9600 . ?
C36 H363 0.9600 . ?
C95 C94 1.481(9) . ?
C95 C96 1.508(8) . ?
C95 H951 0.9700 . ?
C95 H952 0.9700 . ?
C94 H941 0.9700 . ?
C94 H942 0.9700 . ?
C96 H961 0.9600 . ?
C96 H962 0.9600 . ?
C96 H963 0.9600 . ?
